data_2206850
loop_
_publ_author_name
'Tian, Lai-Jin'
'Yu, Hai-Xia'
'Sun, Yu-Xi'
'Zhang, Bo'

_publ_section_title
;
 (2-Hydroxy-3,5-dinitrobenzoato)tris(2-methyl-2-phenylpropyl)tin(IV)
;
_journal_coeditor_code BH6026
_journal_issue 10
_journal_name_full 'Acta Crystallographica Section E'
_journal_page_first m2029
_journal_page_last m2030
_journal_paper_doi 10.1107/S1600536805028904
_journal_volume 61
_journal_year 2005
_chemical_formula_iupac '[Sn (C10 H13)3 (C7 H3 N2 O7)]'
_chemical_formula_moiety 'C37 H42 N2 O7 Sn'
_chemical_formula_sum 'C37 H42 N2 O7 Sn'
_chemical_formula_weight 745.42
_chemical_melting_point 382.5(5)
_chemical_name_systematic
;
(2-Hydroxy-3,5-dinitrobenzoato)tris(2-methyl-2-phenylpropyl)tin(IV)
;
_space_group_IT_number 14
_symmetry_cell_setting monoclinic
_symmetry_space_group_name_Hall '-P 2yn'
_symmetry_space_group_name_H-M 'P 1 21/n 1'
_atom_sites_solution_hydrogens geom
_atom_sites_solution_primary direct
_atom_sites_solution_secondary difmap
_audit_creation_method SHELXL97
_cell_angle_alpha 90.00
_cell_angle_beta 95.5120(10)
_cell_angle_gamma 90.00
_cell_formula_units_Z 4
_cell_length_a 10.0060(8)
_cell_length_b 22.6236(18)
_cell_length_c 15.8991(13)
_cell_measurement_reflns_used 7082
_cell_measurement_temperature 295(2)
_cell_measurement_theta_max 25.63
_cell_measurement_theta_min 2.31
_cell_volume 3582.5(5)
_computing_cell_refinement 'SAINT (Bruker, 2002)'
_computing_data_collection 'SMART (Bruker, 2002)'
_computing_data_reduction SAINT
_computing_molecular_graphics 'ORTEP-3 for Windows (Farrugia, 1997)'
_computing_publication_material 'SHELXL97 (Bruker, 2002)'
_computing_structure_refinement 'SHELXL97 (Sheldrick, 1997)'
_computing_structure_solution 'SHELXS97 (Sheldrick, 1997)'
_diffrn_ambient_temperature 295(2)
_diffrn_measured_fraction_theta_full 0.996
_diffrn_measured_fraction_theta_max 0.996
_diffrn_measurement_device_type 'Bruker APEX area-detector'
_diffrn_measurement_method '\f and \w'
_diffrn_radiation_monochromator graphite
_diffrn_radiation_source 'fine-focus sealed tube'
_diffrn_radiation_type MoK\a
_diffrn_radiation_wavelength 0.71073
_diffrn_reflns_av_R_equivalents 0.0404
_diffrn_reflns_av_sigmaI/netI 0.0396
_diffrn_reflns_limit_h_max 12
_diffrn_reflns_limit_h_min -12
_diffrn_reflns_limit_k_max 26
_diffrn_reflns_limit_k_min -27
_diffrn_reflns_limit_l_max 19
_diffrn_reflns_limit_l_min -19
_diffrn_reflns_number 26672
_diffrn_reflns_theta_full 25.50
_diffrn_reflns_theta_max 25.50
_diffrn_reflns_theta_min 1.57
_diffrn_standards_decay_% 0
_diffrn_standards_interval_count 0
_diffrn_standards_interval_time 0
_diffrn_standards_number 0
_exptl_absorpt_coefficient_mu 0.762
_exptl_absorpt_correction_T_max 0.9415
_exptl_absorpt_correction_T_min 0.8323
_exptl_absorpt_correction_type multi-scan
_exptl_absorpt_process_details '(SADABS; Bruker, 2002)'
_exptl_crystal_colour 'pale yellow'
_exptl_crystal_density_diffrn 1.382
_exptl_crystal_density_method 'not measured'
_exptl_crystal_description needle
_exptl_crystal_F_000 1536
_exptl_crystal_size_max 0.25
_exptl_crystal_size_mid 0.10
_exptl_crystal_size_min 0.08
_refine_diff_density_max 0.907
_refine_diff_density_min -0.790
_refine_ls_extinction_method none
_refine_ls_goodness_of_fit_ref 1.182
_refine_ls_hydrogen_treatment constr
_refine_ls_matrix_type full
_refine_ls_number_parameters 434
_refine_ls_number_reflns 6649
_refine_ls_number_restraints 0
_refine_ls_restrained_S_all 1.182
_refine_ls_R_factor_all 0.0617
_refine_ls_R_factor_gt 0.0510
_refine_ls_shift/su_max 0.001
_refine_ls_shift/su_mean 0.000
_refine_ls_structure_factor_coef Fsqd
_refine_ls_weighting_details 'calc w = 1/[\s^2^(Fo^2^)+(0.0384P)^2^+1.8962P] where P = (Fo^2^+2Fc^2^)/3'
_refine_ls_weighting_scheme calc
_refine_ls_wR_factor_gt 0.1051
_refine_ls_wR_factor_ref 0.1098
_reflns_number_gt 5673
_reflns_number_total 6649
_reflns_threshold_expression I>2\s(I)
_cod_data_source_file bh6026.cif
_cod_data_source_block I
_cod_depositor_comments
;
The following automatic conversions were performed:

'_chemical_melting_point' value '382-383' was changed to '382.5(5)' -
the average value was taken and precision was estimated.

Automatic conversion script
Id: cif_fix_values 1646 2011-03-28 12:23:43Z adriana 

The following automatic conversions were performed:

'_chemical_melting_point' value '382-383' was changed to '382.5(5)' -
the average value was taken and precision was estimated.

Automatic conversion script
Id: cif_fix_values 1715 2011-07-08 13:25:40Z adriana 
;
_cod_original_sg_symbol_H-M 'P 21/n'
_cod_database_code 2206850
_cod_database_fobs_code 2206850

loop_
_symmetry_equiv_pos_as_xyz
'x, y, z'
'-x+1/2, y+1/2, -z+1/2'
'-x, -y, -z'
'x-1/2, -y-1/2, z-1/2'

loop_
_atom_site_label
_atom_site_fract_x
_atom_site_fract_y
_atom_site_fract_z
_atom_site_U_iso_or_equiv
_atom_site_adp_type
_atom_site_calc_flag
_atom_site_refinement_flags
_atom_site_occupancy
_atom_site_disorder_assembly
_atom_site_disorder_group
_atom_site_type_symbol
Sn1 0.75430(3) 0.136619(12) 0.200914(17) 0.04532(11) Uani d . 1 . . Sn
N1 0.4673(4) 0.05564(18) 0.6336(3) 0.0657(10) Uani d . 1 . . N
N2 0.9175(4) 0.13747(18) 0.6439(3) 0.0696(11) Uani d . 1 . . N
O1 0.7476(3) 0.13951(13) 0.33301(18) 0.0572(8) Uani d . 1 . . O
O2 0.5475(3) 0.09727(15) 0.32461(17) 0.0647(8) Uani d . 1 . . O
O3 0.3636(4) 0.04078(18) 0.5962(2) 0.0875(11) Uani d . 1 . . O
O4 0.4885(5) 0.0515(3) 0.7080(2) 0.145(2) Uani d . 1 . . O
O5 0.9129(4) 0.1439(2) 0.7188(3) 0.1047(14) Uani d . 1 . . O
O6 1.0166(4) 0.1445(2) 0.6084(3) 0.1080(15) Uani d . 1 . . O
O7A 0.4527(3) 0.06278(15) 0.4543(2) 0.0572(12) Uani d P 0.836(7) A 1 O
H7AA 0.4590 0.0694 0.4041 0.086 Uiso calc PR 0.836(7) A 1 H
O7B 0.8906(18) 0.1494(8) 0.4674(11) 0.062(6) Uani d P 0.164(7) A 2 O
H7BA 0.8696 0.1518 0.4164 0.093 Uiso calc PR 0.164(7) A 2 H
C1 0.6512(4) 0.11486(18) 0.3663(3) 0.0484(10) Uani d . 1 . . C
C2 0.6668(4) 0.10744(16) 0.4591(2) 0.0402(8) Uani d . 1 A . C
C3 0.5617(4) 0.08252(17) 0.4998(2) 0.0432(9) Uani d . 1 . . C
H3A 0.4844 0.0689 0.4686 0.052 Uiso calc PR 0.164(7) A 2 H
C4 0.5753(4) 0.07866(17) 0.5875(2) 0.0475(10) Uani d . 1 A . C
C5 0.6915(4) 0.09691(17) 0.6341(2) 0.0510(10) Uani d . 1 . . C
H5A 0.6996 0.0942 0.6928 0.061 Uiso calc R 1 A . H
C6 0.7942(4) 0.11892(17) 0.5930(3) 0.0477(10) Uani d . 1 A . C
C7 0.7846(4) 0.12503(16) 0.5065(2) 0.0436(9) Uani d . 1 . . C
H7A 0.8557 0.1407 0.4800 0.052 Uiso calc PR 0.836(7) A 1 H
C8 0.7357(4) 0.04361(19) 0.1758(3) 0.0604(12) Uani d . 1 . . C
H8A 0.6879 0.0262 0.2200 0.072 Uiso calc R 1 . . H
H8B 0.6794 0.0388 0.1231 0.072 Uiso calc R 1 . . H
C9 0.8638(5) 0.0077(2) 0.1696(3) 0.0694(14) Uani d . 1 . . C
C10 0.8289(7) -0.0589(3) 0.1712(5) 0.126(3) Uani d . 1 . . C
H10A 0.7938 -0.0684 0.2237 0.190 Uiso calc R 1 . . H
H10B 0.9084 -0.0818 0.1658 0.190 Uiso calc R 1 . . H
H10C 0.7629 -0.0679 0.1251 0.190 Uiso calc R 1 . . H
C11 0.9170(6) 0.0221(4) 0.0861(3) 0.131(3) Uani d . 1 . . C
H11A 0.9977 0.0000 0.0810 0.197 Uiso calc R 1 . . H
H11B 0.9360 0.0636 0.0837 0.197 Uiso calc R 1 . . H
H11C 0.8509 0.0117 0.0407 0.197 Uiso calc R 1 . . H
C12 0.9672(4) 0.02012(18) 0.2441(3) 0.0508(10) Uani d . 1 . . C
C13 1.0995(5) 0.0349(2) 0.2367(3) 0.0731(14) Uani d . 1 . . C
H13A 1.1296 0.0369 0.1833 0.088 Uiso calc R 1 . . H
C14 1.1869(6) 0.0465(2) 0.3056(5) 0.0900(18) Uani d . 1 . . C
H14A 1.2756 0.0561 0.2985 0.108 Uiso calc R 1 . . H
C15 1.1462(7) 0.0443(3) 0.3840(4) 0.0918(19) Uani d . 1 . . C
H15A 1.2060 0.0529 0.4309 0.110 Uiso calc R 1 . . H
C16 1.0183(7) 0.0297(3) 0.3939(3) 0.0936(19) Uani d . 1 . . C
H16A 0.9897 0.0280 0.4478 0.112 Uiso calc R 1 . . H
C17 0.9288(5) 0.0170(2) 0.3239(3) 0.0693(13) Uani d . 1 . . C
H17A 0.8412 0.0062 0.3317 0.083 Uiso calc R 1 . . H
C18 0.5884(4) 0.19067(18) 0.1524(3) 0.0518(10) Uani d . 1 . . C
H18A 0.5381 0.2016 0.1992 0.062 Uiso calc R 1 . . H
H18B 0.6241 0.2268 0.1304 0.062 Uiso calc R 1 . . H
C19 0.4901(4) 0.16341(19) 0.0829(3) 0.0535(10) Uani d . 1 . . C
C20 0.3972(5) 0.1205(2) 0.1240(3) 0.0756(14) Uani d . 1 . . C
H20A 0.4493 0.0888 0.1504 0.113 Uiso calc R 1 . . H
H20B 0.3321 0.1048 0.0816 0.113 Uiso calc R 1 . . H
H20C 0.3519 0.1411 0.1658 0.113 Uiso calc R 1 . . H
C21 0.4035(5) 0.2138(2) 0.0402(3) 0.0785(15) Uani d . 1 . . C
H21A 0.3413 0.1977 -0.0035 0.118 Uiso calc R 1 . . H
H21B 0.4608 0.2420 0.0161 0.118 Uiso calc R 1 . . H
H21C 0.3549 0.2331 0.0816 0.118 Uiso calc R 1 . . H
C22 0.5646(4) 0.13433(18) 0.0146(3) 0.0523(10) Uani d . 1 . . C
C23 0.6813(5) 0.1590(2) -0.0108(3) 0.0624(12) Uani d . 1 . . C
H23A 0.7150 0.1933 0.0157 0.075 Uiso calc R 1 . . H
C24 0.7488(6) 0.1347(2) -0.0733(3) 0.0741(14) Uani d . 1 . . C
H24A 0.8266 0.1525 -0.0886 0.089 Uiso calc R 1 . . H
C25 0.7019(6) 0.0840(3) -0.1136(3) 0.0813(16) Uani d . 1 . . C
H25A 0.7475 0.0671 -0.1558 0.098 Uiso calc R 1 . . H
C26 0.5874(7) 0.0592(3) -0.0905(3) 0.0925(19) Uani d . 1 . . C
H26A 0.5540 0.0252 -0.1180 0.111 Uiso calc R 1 . . H
C27 0.5201(5) 0.0830(2) -0.0275(3) 0.0746(15) Uani d . 1 . . C
H27A 0.4429 0.0644 -0.0125 0.090 Uiso calc R 1 . . H
C28 0.9518(4) 0.1746(2) 0.2141(3) 0.0615(12) Uani d . 1 . . C
H28A 0.9957 0.1616 0.2680 0.074 Uiso calc R 1 . . H
H28B 1.0013 0.1575 0.1705 0.074 Uiso calc R 1 . . H
C29 0.9684(4) 0.2424(2) 0.2097(3) 0.0642(12) Uani d . 1 . . C
C30 0.8824(6) 0.2718(2) 0.2720(3) 0.0921(18) Uani d . 1 . . C
H30A 0.7894 0.2635 0.2558 0.138 Uiso calc R 1 . . H
H30B 0.8968 0.3137 0.2716 0.138 Uiso calc R 1 . . H
H30C 0.9070 0.2566 0.3278 0.138 Uiso calc R 1 . . H
C31 1.1175(5) 0.2568(3) 0.2372(4) 0.099(2) Uani d . 1 . . C
H31A 1.1310 0.2988 0.2350 0.149 Uiso calc R 1 . . H
H31B 1.1735 0.2375 0.1998 0.149 Uiso calc R 1 . . H
H31C 1.1404 0.2431 0.2939 0.149 Uiso calc R 1 . . H
C32 0.9338(4) 0.2627(2) 0.1189(3) 0.0607(12) Uani d . 1 . . C
C33 1.0066(5) 0.2416(2) 0.0565(3) 0.0789(16) Uani d . 1 . . C
H33A 1.0771 0.2156 0.0708 0.095 Uiso calc R 1 . . H
C34 0.9775(7) 0.2580(3) -0.0276(4) 0.107(2) Uani d . 1 . . C
H34A 1.0282 0.2435 -0.0690 0.129 Uiso calc R 1 . . H
C35 0.8718(8) 0.2965(4) -0.0487(5) 0.112(3) Uani d . 1 . . C
H35A 0.8500 0.3076 -0.1046 0.134 Uiso calc R 1 . . H
C36 0.8013(7) 0.3175(3) 0.0123(5) 0.106(2) Uani d . 1 . . C
H36A 0.7306 0.3434 -0.0021 0.127 Uiso calc R 1 . . H
C37 0.8305(5) 0.3021(2) 0.0951(4) 0.0772(15) Uani d . 1 . . C
H37A 0.7806 0.3181 0.1360 0.093 Uiso calc R 1 . . H

loop_
_atom_site_aniso_label
_atom_site_aniso_U_11
_atom_site_aniso_U_22
_atom_site_aniso_U_33
_atom_site_aniso_U_12
_atom_site_aniso_U_13
_atom_site_aniso_U_23
Sn1 0.04331(17) 0.05069(18) 0.04213(17) -0.00028(13) 0.00501(12) 0.00590(13)
N1 0.076(3) 0.072(3) 0.052(2) -0.019(2) 0.019(2) 0.001(2)
N2 0.062(3) 0.072(3) 0.070(3) -0.007(2) -0.017(2) 0.010(2)
O1 0.0608(18) 0.066(2) 0.0451(16) -0.0123(15) 0.0079(14) 0.0068(14)
O2 0.0565(18) 0.092(2) 0.0439(17) -0.0157(17) -0.0036(14) 0.0021(16)
O3 0.066(2) 0.113(3) 0.086(3) -0.022(2) 0.020(2) 0.013(2)
O4 0.146(4) 0.240(6) 0.051(2) -0.098(4) 0.020(3) 0.010(3)
O5 0.096(3) 0.149(4) 0.062(3) -0.008(3) -0.030(2) -0.012(2)
O6 0.063(2) 0.158(4) 0.099(3) -0.032(3) -0.016(2) 0.000(3)
O7A 0.045(2) 0.067(2) 0.058(2) -0.0136(17) -0.0016(16) 0.0018(18)
O7B 0.063(12) 0.071(13) 0.052(11) -0.027(10) 0.001(9) -0.006(9)
C1 0.052(3) 0.049(2) 0.044(2) 0.003(2) 0.006(2) 0.0005(19)
C2 0.039(2) 0.039(2) 0.042(2) 0.0008(16) 0.0005(16) -0.0015(16)
C3 0.041(2) 0.043(2) 0.046(2) 0.0018(17) 0.0038(17) -0.0008(17)
C4 0.056(2) 0.039(2) 0.049(2) -0.0021(18) 0.0113(19) -0.0004(18)
C5 0.069(3) 0.044(2) 0.038(2) 0.000(2) -0.002(2) 0.0044(18)
C6 0.048(2) 0.042(2) 0.051(2) 0.0009(18) -0.0078(19) -0.0010(18)
C7 0.045(2) 0.038(2) 0.048(2) -0.0019(17) 0.0038(18) 0.0055(17)
C8 0.060(3) 0.057(3) 0.061(3) 0.005(2) -0.008(2) -0.005(2)
C9 0.071(3) 0.078(3) 0.056(3) 0.025(3) -0.010(2) -0.013(2)
C10 0.124(5) 0.072(4) 0.167(7) 0.037(4) -0.068(5) -0.049(4)
C11 0.121(5) 0.215(8) 0.056(4) 0.087(6) 0.007(3) -0.024(4)
C12 0.052(3) 0.048(2) 0.052(3) 0.0129(19) 0.004(2) 0.0041(19)
C13 0.061(3) 0.082(4) 0.079(4) 0.016(3) 0.018(3) 0.021(3)
C14 0.057(3) 0.078(4) 0.130(6) -0.001(3) -0.020(4) 0.015(4)
C15 0.093(5) 0.087(4) 0.087(4) 0.020(4) -0.036(4) -0.013(3)
C16 0.106(5) 0.119(5) 0.054(3) 0.034(4) 0.001(3) 0.010(3)
C17 0.061(3) 0.085(4) 0.063(3) 0.007(3) 0.005(2) 0.023(3)
C18 0.051(2) 0.050(2) 0.056(3) 0.008(2) 0.010(2) 0.007(2)
C19 0.043(2) 0.057(3) 0.058(3) -0.001(2) -0.003(2) 0.010(2)
C20 0.057(3) 0.090(4) 0.080(4) -0.010(3) 0.008(3) 0.011(3)
C21 0.061(3) 0.087(4) 0.085(4) 0.014(3) -0.008(3) 0.019(3)
C22 0.056(3) 0.052(2) 0.046(2) -0.006(2) -0.0112(19) 0.012(2)
C23 0.072(3) 0.062(3) 0.054(3) -0.016(2) 0.010(2) -0.005(2)
C24 0.085(4) 0.080(4) 0.058(3) -0.009(3) 0.013(3) -0.003(3)
C25 0.120(5) 0.081(4) 0.042(3) 0.012(4) 0.004(3) -0.004(3)
C26 0.144(6) 0.075(4) 0.055(3) -0.025(4) -0.010(4) -0.010(3)
C27 0.085(4) 0.077(4) 0.058(3) -0.030(3) -0.011(3) 0.004(3)
C28 0.042(2) 0.075(3) 0.067(3) -0.007(2) 0.002(2) 0.019(2)
C29 0.055(3) 0.070(3) 0.066(3) -0.014(2) -0.001(2) 0.007(2)
C30 0.113(5) 0.084(4) 0.081(4) -0.013(4) 0.018(3) -0.016(3)
C31 0.075(4) 0.119(5) 0.098(4) -0.040(3) -0.022(3) 0.027(4)
C32 0.047(3) 0.060(3) 0.075(3) -0.019(2) 0.004(2) 0.012(2)
C33 0.066(3) 0.090(4) 0.081(4) -0.022(3) 0.011(3) 0.016(3)
C34 0.105(5) 0.131(6) 0.087(5) -0.056(5) 0.023(4) 0.009(4)
C35 0.116(6) 0.122(6) 0.089(5) -0.070(5) -0.027(4) 0.051(5)
C36 0.093(5) 0.084(5) 0.132(6) -0.036(4) -0.028(4) 0.056(5)
C37 0.062(3) 0.058(3) 0.110(5) -0.017(3) -0.002(3) 0.019(3)

loop_
_atom_type_symbol
_atom_type_description
_atom_type_scat_dispersion_real
_atom_type_scat_dispersion_imag
_atom_type_scat_source
C C 0.0033 0.0016 'International Tables Vol C Tables 4.2.6.8 and 6.1.1.4'
H H 0.0000 0.0000 'International Tables Vol C Tables 4.2.6.8 and 6.1.1.4'
N N 0.0061 0.0033 'International Tables Vol C Tables 4.2.6.8 and 6.1.1.4'
O O 0.0106 0.0060 'International Tables Vol C Tables 4.2.6.8 and 6.1.1.4'
Sn Sn -0.6537 1.4246 'International Tables Vol C Tables 4.2.6.8 and 6.1.1.4'

loop_
_geom_angle_atom_site_label_1
_geom_angle_atom_site_label_2
_geom_angle_atom_site_label_3
_geom_angle
_geom_angle_publ_flag
O1 Sn1 C18 104.07(14) yes
O1 Sn1 C8 101.84(15) yes
C18 Sn1 C8 116.22(16) yes
O1 Sn1 C28 90.41(15) yes
C18 Sn1 C28 118.70(17) yes
C8 Sn1 C28 118.25(17) yes
O4 N1 O3 122.6(4) ?
O4 N1 C4 117.3(4) ?
O3 N1 C4 120.0(4) ?
O6 N2 O5 124.2(5) ?
O6 N2 C6 117.9(4) ?
O5 N2 C6 117.9(5) ?
C1 O1 Sn1 119.9(3) ?
C3 O7A H7AA 109.5 ?
C7 O7B H7BA 109.5 ?
O2 C1 O1 123.1(4) ?
O2 C1 C2 120.0(4) ?
O1 C1 C2 116.9(4) ?
C7 C2 C3 119.9(3) ?
C7 C2 C1 120.6(4) ?
C3 C2 C1 119.5(3) ?
O7A C3 C4 121.4(4) ?
O7A C3 C2 119.8(4) ?
C4 C3 C2 118.7(3) ?
C4 C3 H3A 120.6 ?
C2 C3 H3A 120.6 ?
C5 C4 C3 121.1(4) ?
C5 C4 N1 117.6(4) ?
C3 C4 N1 121.4(4) ?
C6 C5 C4 119.1(4) ?
C6 C5 H5A 120.4 ?
C4 C5 H5A 120.4 ?
C5 C6 C7 122.1(4) ?
C5 C6 N2 118.2(4) ?
C7 C6 N2 119.7(4) ?
C6 C7 O7B 120.1(8) ?
C6 C7 C2 119.0(4) ?
O7B C7 C2 120.8(8) ?
C6 C7 H7A 120.5 ?
C2 C7 H7A 120.5 ?
C9 C8 Sn1 118.3(3) ?
C9 C8 H8A 107.7 ?
Sn1 C8 H8A 107.7 ?
C9 C8 H8B 107.7 ?
Sn1 C8 H8B 107.7 ?
H8A C8 H8B 107.1 ?
C11 C9 C12 111.9(5) ?
C11 C9 C8 108.1(4) ?
C12 C9 C8 111.3(4) ?
C11 C9 C10 108.8(5) ?
C12 C9 C10 107.7(4) ?
C8 C9 C10 108.9(4) ?
C9 C10 H10A 109.5 ?
C9 C10 H10B 109.5 ?
H10A C10 H10B 109.5 ?
C9 C10 H10C 109.5 ?
H10A C10 H10C 109.5 ?
H10B C10 H10C 109.5 ?
C9 C11 H11A 109.5 ?
C9 C11 H11B 109.5 ?
H11A C11 H11B 109.5 ?
C9 C11 H11C 109.5 ?
H11A C11 H11C 109.5 ?
H11B C11 H11C 109.5 ?
C17 C12 C13 116.7(4) ?
C17 C12 C9 118.9(4) ?
C13 C12 C9 124.3(4) ?
C14 C13 C12 121.8(5) ?
C14 C13 H13A 119.1 ?
C12 C13 H13A 119.1 ?
C15 C14 C13 120.6(6) ?
C15 C14 H14A 119.7 ?
C13 C14 H14A 119.7 ?
C16 C15 C14 119.5(6) ?
C16 C15 H15A 120.3 ?
C14 C15 H15A 120.3 ?
C15 C16 C17 120.3(5) ?
C15 C16 H16A 119.8 ?
C17 C16 H16A 119.8 ?
C12 C17 C16 121.1(5) ?
C12 C17 H17A 119.4 ?
C16 C17 H17A 119.4 ?
C19 C18 Sn1 116.7(3) ?
C19 C18 H18A 108.1 ?
Sn1 C18 H18A 108.1 ?
C19 C18 H18B 108.1 ?
Sn1 C18 H18B 108.1 ?
H18A C18 H18B 107.3 ?
C22 C19 C20 112.9(4) ?
C22 C19 C18 111.3(3) ?
C20 C19 C18 108.7(4) ?
C22 C19 C21 107.2(4) ?
C20 C19 C21 108.4(4) ?
C18 C19 C21 108.2(4) ?
C19 C20 H20A 109.5 ?
C19 C20 H20B 109.5 ?
H20A C20 H20B 109.5 ?
C19 C20 H20C 109.5 ?
H20A C20 H20C 109.5 ?
H20B C20 H20C 109.5 ?
C19 C21 H21A 109.5 ?
C19 C21 H21B 109.5 ?
H21A C21 H21B 109.5 ?
C19 C21 H21C 109.5 ?
H21A C21 H21C 109.5 ?
H21B C21 H21C 109.5 ?
C23 C22 C27 115.8(5) ?
C23 C22 C19 121.1(4) ?
C27 C22 C19 123.1(4) ?
C24 C23 C22 122.4(4) ?
C24 C23 H23A 118.8 ?
C22 C23 H23A 118.8 ?
C23 C24 C25 120.2(5) ?
C23 C24 H24A 119.9 ?
C25 C24 H24A 119.9 ?
C26 C25 C24 118.6(5) ?
C26 C25 H25A 120.7 ?
C24 C25 H25A 120.7 ?
C25 C26 C27 121.5(5) ?
C25 C26 H26A 119.3 ?
C27 C26 H26A 119.3 ?
C26 C27 C22 121.5(5) ?
C26 C27 H27A 119.3 ?
C22 C27 H27A 119.3 ?
C29 C28 Sn1 119.7(3) ?
C29 C28 H28A 107.4 ?
Sn1 C28 H28A 107.4 ?
C29 C28 H28B 107.4 ?
Sn1 C28 H28B 107.4 ?
H28A C28 H28B 106.9 ?
C32 C29 C30 113.1(4) ?
C32 C29 C28 109.1(4) ?
C30 C29 C28 109.5(4) ?
C32 C29 C31 109.2(4) ?
C30 C29 C31 108.2(4) ?
C28 C29 C31 107.5(4) ?
C29 C30 H30A 109.5 ?
C29 C30 H30B 109.5 ?
H30A C30 H30B 109.5 ?
C29 C30 H30C 109.5 ?
H30A C30 H30C 109.5 ?
H30B C30 H30C 109.5 ?
C29 C31 H31A 109.5 ?
C29 C31 H31B 109.5 ?
H31A C31 H31B 109.5 ?
C29 C31 H31C 109.5 ?
H31A C31 H31C 109.5 ?
H31B C31 H31C 109.5 ?
C33 C32 C37 117.4(5) ?
C33 C32 C29 119.5(5) ?
C37 C32 C29 123.1(5) ?
C32 C33 C34 121.6(6) ?
C32 C33 H33A 119.2 ?
C34 C33 H33A 119.2 ?
C35 C34 C33 119.0(7) ?
C35 C34 H34A 120.5 ?
C33 C34 H34A 120.5 ?
C36 C35 C34 119.4(7) ?
C36 C35 H35A 120.3 ?
C34 C35 H35A 120.3 ?
C35 C36 C37 121.9(7) ?
C35 C36 H36A 119.1 ?
C37 C36 H36A 119.1 ?
C36 C37 C32 120.7(6) ?
C36 C37 H37A 119.7 ?
C32 C37 H37A 119.7 ?

loop_
_geom_bond_atom_site_label_1
_geom_bond_atom_site_label_2
_geom_bond_distance
_geom_bond_publ_flag
Sn1 O1 2.109(3) yes
Sn1 C18 2.144(4) yes
Sn1 C8 2.146(4) yes
Sn1 C28 2.147(4) yes
N1 O4 1.185(5) ?
N1 O3 1.194(5) ?
N1 C4 1.459(5) ?
N2 O6 1.198(5) ?
N2 O5 1.205(5) ?
N2 C6 1.470(5) ?
O1 C1 1.273(5) yes
O2 C1 1.242(5) yes
O7A C3 1.326(5) yes
O7A H7AA 0.8200 ?
O7B C7 1.393(17) yes
O7B H7BA 0.8200 ?
C1 C2 1.479(5) yes
C2 C7 1.394(5) ?
C2 C3 1.405(5) ?
C3 C4 1.391(5) ?
C3 H3A 0.9300 ?
C4 C5 1.381(5) ?
C5 C6 1.364(6) ?
C5 H5A 0.9300 ?
C6 C7 1.377(5) ?
C7 H7A 0.9300 ?
C8 C9 1.529(6) ?
C8 H8A 0.9700 ?
C8 H8B 0.9700 ?
C9 C11 1.512(7) ?
C9 C12 1.522(6) ?
C9 C10 1.547(8) ?
C10 H10A 0.9600 ?
C10 H10B 0.9600 ?
C10 H10C 0.9600 ?
C11 H11A 0.9600 ?
C11 H11B 0.9600 ?
C11 H11C 0.9600 ?
C12 C17 1.363(6) ?
C12 C13 1.381(6) ?
C13 C14 1.359(7) ?
C13 H13A 0.9300 ?
C14 C15 1.350(8) ?
C14 H14A 0.9300 ?
C15 C16 1.345(8) ?
C15 H15A 0.9300 ?
C16 C17 1.389(7) ?
C16 H16A 0.9300 ?
C17 H17A 0.9300 ?
C18 C19 1.536(6) ?
C18 H18A 0.9700 ?
C18 H18B 0.9700 ?
C19 C22 1.524(6) ?
C19 C20 1.533(6) ?
C19 C21 1.549(6) ?
C20 H20A 0.9600 ?
C20 H20B 0.9600 ?
C20 H20C 0.9600 ?
C21 H21A 0.9600 ?
C21 H21B 0.9600 ?
C21 H21C 0.9600 ?
C22 C23 1.389(6) ?
C22 C27 1.392(6) ?
C23 C24 1.370(6) ?
C23 H23A 0.9300 ?
C24 C25 1.373(7) ?
C24 H24A 0.9300 ?
C25 C26 1.357(8) ?
C25 H25A 0.9300 ?
C26 C27 1.371(7) ?
C26 H26A 0.9300 ?
C27 H27A 0.9300 ?
C28 C29 1.544(6) ?
C28 H28A 0.9700 ?
C28 H28B 0.9700 ?
C29 C32 1.524(6) ?
C29 C30 1.525(7) ?
C29 C31 1.549(6) ?
C30 H30A 0.9600 ?
C30 H30B 0.9600 ?
C30 H30C 0.9600 ?
C31 H31A 0.9600 ?
C31 H31B 0.9600 ?
C31 H31C 0.9600 ?
C32 C33 1.372(7) ?
C32 C37 1.389(6) ?
C33 C34 1.392(7) ?
C33 H33A 0.9300 ?
C34 C35 1.385(9) ?
C34 H34A 0.9300 ?
C35 C36 1.340(10) ?
C35 H35A 0.9300 ?
C36 C37 1.366(8) ?
C36 H36A 0.9300 ?
C37 H37A 0.9300 ?

loop_
_geom_hbond_atom_site_label_D
_geom_hbond_atom_site_label_H
_geom_hbond_atom_site_label_A
_geom_hbond_distance_DH
_geom_hbond_distance_HA
_geom_hbond_distance_DA
_geom_hbond_angle_DHA
_geom_hbond_publ_flag
O7B H7BA O1 0.82 1.74 2.465(18) 147 yes
O7A H7AA O2 0.82 1.73 2.477(4) 150 yes

loop_
_geom_torsion_atom_site_label_1
_geom_torsion_atom_site_label_2
_geom_torsion_atom_site_label_3
_geom_torsion_atom_site_label_4
_geom_torsion
C18 Sn1 O1 C1 68.1(3)
C8 Sn1 O1 C1 -53.1(3)
C28 Sn1 O1 C1 -172.1(3)
Sn1 O1 C1 O2 -12.5(6)
Sn1 O1 C1 C2 167.4(3)
O2 C1 C2 C7 177.7(4)
O1 C1 C2 C7 -2.2(6)
O2 C1 C2 C3 -2.5(6)
O1 C1 C2 C3 177.7(4)
C7 C2 C3 O7A -176.2(4)
C1 C2 C3 O7A 3.9(6)
C7 C2 C3 C4 3.1(5)
C1 C2 C3 C4 -176.7(3)
O7A C3 C4 C5 177.1(4)
C2 C3 C4 C5 -2.3(6)
O7A C3 C4 N1 -3.3(6)
C2 C3 C4 N1 177.3(4)
O4 N1 C4 C5 -3.5(7)
O3 N1 C4 C5 178.0(4)
O4 N1 C4 C3 177.0(5)
O3 N1 C4 C3 -1.6(6)
C3 C4 C5 C6 -0.1(6)
N1 C4 C5 C6 -179.7(4)
C4 C5 C6 C7 1.7(6)
C4 C5 C6 N2 -179.3(4)
O6 N2 C6 C5 164.1(5)
O5 N2 C6 C5 -15.0(6)
O6 N2 C6 C7 -17.0(6)
O5 N2 C6 C7 163.9(4)
C5 C6 C7 O7B 178.0(10)
N2 C6 C7 O7B -0.9(11)
C5 C6 C7 C2 -0.9(6)
N2 C6 C7 C2 -179.8(4)
C3 C2 C7 C6 -1.6(6)
C1 C2 C7 C6 178.2(4)
C3 C2 C7 O7B 179.5(10)
C1 C2 C7 O7B -0.6(11)
O1 Sn1 C8 C9 -96.0(3)
C18 Sn1 C8 C9 151.7(3)
C28 Sn1 C8 C9 0.9(4)
Sn1 C8 C9 C11 -74.3(5)
Sn1 C8 C9 C12 49.0(5)
Sn1 C8 C9 C10 167.6(4)
C11 C9 C12 C17 171.3(5)
C8 C9 C12 C17 50.3(6)
C10 C9 C12 C17 -69.1(6)
C11 C9 C12 C13 -8.4(7)
C8 C9 C12 C13 -129.4(5)
C10 C9 C12 C13 111.2(6)
C17 C12 C13 C14 -0.9(7)
C9 C12 C13 C14 178.8(5)
C12 C13 C14 C15 -0.4(9)
C13 C14 C15 C16 0.9(9)
C14 C15 C16 C17 -0.1(9)
C13 C12 C17 C16 1.7(7)
C9 C12 C17 C16 -178.0(5)
C15 C16 C17 C12 -1.2(9)
O1 Sn1 C18 C19 -128.6(3)
C8 Sn1 C18 C19 -17.5(4)
C28 Sn1 C18 C19 133.1(3)
Sn1 C18 C19 C22 -47.0(4)
Sn1 C18 C19 C20 77.9(4)
Sn1 C18 C19 C21 -164.6(3)
C20 C19 C22 C23 -159.5(4)
C18 C19 C22 C23 -37.0(5)
C21 C19 C22 C23 81.2(5)
C20 C19 C22 C27 22.0(6)
C18 C19 C22 C27 144.5(4)
C21 C19 C22 C27 -97.3(5)
C27 C22 C23 C24 0.2(7)
C19 C22 C23 C24 -178.5(4)
C22 C23 C24 C25 -0.1(8)
C23 C24 C25 C26 0.5(8)
C24 C25 C26 C27 -1.1(9)
C25 C26 C27 C22 1.2(9)
C23 C22 C27 C26 -0.7(7)
C19 C22 C27 C26 177.9(5)
O1 Sn1 C28 C29 -91.6(4)
C18 Sn1 C28 C29 14.7(4)
C8 Sn1 C28 C29 164.7(3)
Sn1 C28 C29 C32 -71.8(5)
Sn1 C28 C29 C30 52.5(5)
Sn1 C28 C29 C31 169.9(3)
C30 C29 C32 C33 177.6(4)
C28 C29 C32 C33 -60.3(5)
C31 C29 C32 C33 57.0(6)
C30 C29 C32 C37 -2.7(6)
C28 C29 C32 C37 119.5(5)
C31 C29 C32 C37 -123.3(5)
C37 C32 C33 C34 -0.9(7)
C29 C32 C33 C34 178.9(4)
C32 C33 C34 C35 -0.4(8)
C33 C34 C35 C36 0.9(9)
C34 C35 C36 C37 -0.1(10)
C35 C36 C37 C32 -1.2(8)
C33 C32 C37 C36 1.7(7)
C29 C32 C37 C36 -178.1(4)
